data_4309791
loop_
_publ_author_name
'Anthony F. Hill'
'A. David Rae'
'Matthew K. Smith'

_publ_contact_author_address
;
Research School of Chemistry,
Australian National University,
Canberra, A. C. T. 0200, Australia
;
_publ_contact_author_email ' a.hill@rsc.anu.edu.au '
_publ_contact_author_fax ' 61 2 6125 3216 '
_publ_contact_author_name ' Anthony F. Hill '
_publ_contact_author_phone ' 61 2 6125 8577 '
_publ_section_title
;
Niobium and Tantalum Tris(methimazolyl)borate Complexes
[M(NC6H3iPr2-2,6)Cl2{HB(mt)3}] (M = Nb, Ta; mt = Methimazolyl)
;
_journal_name_full 'Inorganic Chemistry'
_journal_page_first 7316
_journal_page_last 7318
_journal_paper_doi 10.1021/ic051218v
_journal_volume 44
_journal_year 2005
_chemical_formula_sum 'C25 H35 B Cl4 N7 Nb S3'
_chemical_formula_weight 775.30
_chemical_name_systematic
;
 ?
;
_space_group_IT_number 2
_symmetry_cell_setting triclinic
_symmetry_space_group_name_Hall '-P 1'
_symmetry_space_group_name_H-M 'P -1'
_atom_sites_solution_hydrogens geom
_atom_sites_solution_primary direct
_atom_sites_solution_secondary difmap
_audit_creation_method SHELXL-97
_cell_angle_alpha 93.74(3)
_cell_angle_beta 96.90(3)
_cell_angle_gamma 107.50(3)
_cell_formula_units_Z 2
_cell_length_a 9.6970(19)
_cell_length_b 13.235(3)
_cell_length_c 14.971(3)
_cell_measurement_reflns_used 23133
_cell_measurement_temperature 200(2)
_cell_measurement_theta_max 25.00
_cell_measurement_theta_min 2.91
_cell_volume 1808.7(7)
_computing_cell_refinement DENZO-SMN
_computing_data_collection 'Nonius Collect'
_computing_data_reduction 'X -Seed'
_computing_molecular_graphics 'X-Seed / POV-Ray'
_computing_publication_material 'Microsoft Office 2000'
_computing_structure_refinement 'SHELXL-97 (Sheldrick, 1997)'
_computing_structure_solution 'SHELXS-97 (Sheldrick, 1990)'
_diffrn_ambient_temperature 200(2)
_diffrn_measured_fraction_theta_full 0.998
_diffrn_measured_fraction_theta_max 0.987
_diffrn_measurement_device_type CCD
_diffrn_measurement_method ' \f and \w scans with CCD '
_diffrn_radiation_monochromator graphite
_diffrn_radiation_source 'fine-focus sealed tube'
_diffrn_radiation_type MoK\a
_diffrn_radiation_wavelength 0.71073
_diffrn_reflns_av_R_equivalents 0.0728
_diffrn_reflns_av_sigmaI/netI 0.0561
_diffrn_reflns_limit_h_max 12
_diffrn_reflns_limit_h_min -12
_diffrn_reflns_limit_k_max 17
_diffrn_reflns_limit_k_min -17
_diffrn_reflns_limit_l_max 18
_diffrn_reflns_limit_l_min -18
_diffrn_reflns_number 37906
_diffrn_reflns_theta_full 25.00
_diffrn_reflns_theta_max 27.49
_diffrn_reflns_theta_min 2.76
_diffrn_standards_decay_% 0.00
_diffrn_standards_interval_count 0
_diffrn_standards_interval_time 0
_diffrn_standards_number 0
_exptl_absorpt_coefficient_mu 0.828
_exptl_absorpt_correction_T_max 0.962
_exptl_absorpt_correction_T_min 0.926
_exptl_absorpt_correction_type integration
_exptl_absorpt_process_details
;
Gaussian integration (Coppens, 1970)
;
_exptl_crystal_colour orange
_exptl_crystal_density_diffrn 1.424
_exptl_crystal_density_method 'not measured'
_exptl_crystal_description prism
_exptl_crystal_F_000 792
_exptl_crystal_size_max 0.10
_exptl_crystal_size_mid 0.08
_exptl_crystal_size_min 0.06
_refine_diff_density_max 0.589
_refine_diff_density_min -0.829
_refine_diff_density_rms 0.081
_refine_ls_extinction_method none
_refine_ls_goodness_of_fit_ref 1.025
_refine_ls_hydrogen_treatment mixed
_refine_ls_matrix_type full
_refine_ls_number_parameters 381
_refine_ls_number_reflns 7791
_refine_ls_number_restraints 0
_refine_ls_restrained_S_all 1.025
_refine_ls_R_factor_all 0.0726
_refine_ls_R_factor_gt 0.0447
_refine_ls_shift/su_max 0.000
_refine_ls_shift/su_mean 0.000
_refine_ls_structure_factor_coef Fsqd
_refine_ls_weighting_details 'calc w=1/[\s^2^(Fo^2^)+(0.0388P)^2^+1.9475P] where P=(Fo^2^+2Fc^2^)/3'
_refine_ls_weighting_scheme calc
_refine_ls_wR_factor_gt 0.0904
_refine_ls_wR_factor_ref 0.1018
_reflns_number_gt 5822
_reflns_number_total 7791
_reflns_threshold_expression >2sigma(I)
_cod_data_source_file ic051218vsi20050722_051027.cif
_cod_data_source_block mks48
_cod_original_cell_volume 1808.7(6)
_cod_database_code 4309791

loop_
_symmetry_equiv_pos_as_xyz
'x, y, z'
'-x, -y, -z'

loop_
_atom_site_label
_atom_site_type_symbol
_atom_site_fract_x
_atom_site_fract_y
_atom_site_fract_z
_atom_site_U_iso_or_equiv
_atom_site_adp_type
_atom_site_occupancy
_atom_site_symmetry_multiplicity
_atom_site_calc_flag
_atom_site_refinement_flags
_atom_site_disorder_assembly
_atom_site_disorder_group
Nb1 Nb 0.21081(3) 0.31673(2) 0.24427(2) 0.02799(9) Uani 1 1 d . . .
Cl1 Cl 0.36127(10) 0.42384(7) 0.14086(7) 0.0413(2) Uani 1 1 d . . .
C1 C -0.4033(6) 0.6461(4) 0.3121(4) 0.0791(16) Uani 1 1 d . . .
H1A H -0.4732 0.5756 0.2875 0.095 Uiso 1 1 calc R . .
H1B H -0.3670 0.6421 0.3761 0.095 Uiso 1 1 calc R . .
B1 B -0.2476(4) 0.3111(3) 0.2283(3) 0.0317(8) Uani 1 1 d . . .
Cl2 Cl 0.36411(9) 0.39992(7) 0.39460(6) 0.0407(2) Uani 1 1 d . . .
Cl3 Cl -0.2530(2) 0.67709(16) 0.24901(16) 0.1280(8) Uani 1 1 d . . .
Cl4 Cl -0.4926(2) 0.74246(12) 0.30683(14) 0.1052(6) Uani 1 1 d . . .
N1 N 0.2615(3) 0.1992(2) 0.22489(18) 0.0288(6) Uani 1 1 d . . .
S11 S 0.00107(9) 0.21794(6) 0.12013(6) 0.02840(18) Uani 1 1 d . . .
N11 N -0.2015(3) 0.3290(2) 0.12735(19) 0.0292(6) Uani 1 1 d . . .
C11 C -0.1010(3) 0.2996(2) 0.0838(2) 0.0275(7) Uani 1 1 d . . .
N12 N -0.0936(3) 0.3410(2) -0.00058(19) 0.0320(6) Uani 1 1 d . . .
C12 C -0.2564(4) 0.3918(3) 0.0681(2) 0.0365(8) Uani 1 1 d . . .
H12 H -0.3278 0.4247 0.0802 0.044 Uiso 1 1 calc R . .
C13 C -0.1909(4) 0.3990(3) -0.0111(3) 0.0382(8) Uani 1 1 d . . .
H13 H -0.2095 0.4358 -0.0613 0.046 Uiso 1 1 calc R . .
C14 C 0.0040(4) 0.3284(3) -0.0690(2) 0.0395(8) Uani 1 1 d . . .
H14A H -0.0290 0.2546 -0.0972 0.059 Uiso 1 1 calc R . .
H14B H 0.1049 0.3461 -0.0387 0.059 Uiso 1 1 calc R . .
H14C H -0.0007 0.3765 -0.1157 0.059 Uiso 1 1 calc R . .
S21 S 0.10605(9) 0.48451(6) 0.23538(6) 0.03178(19) Uani 1 1 d . . .
N21 N -0.1620(3) 0.4075(2) 0.30231(19) 0.0311(6) Uani 1 1 d . . .
C21 C -0.0273(4) 0.4789(2) 0.3069(2) 0.0294(7) Uani 1 1 d . . .
N22 N -0.0110(3) 0.5544(2) 0.3801(2) 0.0355(7) Uani 1 1 d . . .
C22 C -0.2289(4) 0.4404(3) 0.3752(2) 0.0374(8) Uani 1 1 d . . .
H22 H -0.3240 0.4042 0.3876 0.045 Uiso 1 1 calc R . .
C23 C -0.1364(4) 0.5304(3) 0.4231(3) 0.0435(9) Uani 1 1 d . . .
H23 H -0.1526 0.5689 0.4746 0.052 Uiso 1 1 calc R . .
C24 C 0.1152(5) 0.6502(3) 0.4055(3) 0.0504(10) Uani 1 1 d . . .
H24A H 0.2054 0.6306 0.4087 0.076 Uiso 1 1 calc R . .
H24B H 0.1096 0.6838 0.4646 0.076 Uiso 1 1 calc R . .
H24C H 0.1153 0.7002 0.3600 0.076 Uiso 1 1 calc R . .
S31 S 0.03635(9) 0.25614(6) 0.37090(6) 0.03011(18) Uani 1 1 d . . .
N31 N -0.2359(3) 0.2021(2) 0.25780(18) 0.0294(6) Uani 1 1 d . . .
C31 C -0.1280(3) 0.1744(2) 0.3082(2) 0.0293(7) Uani 1 1 d . . .
N32 N -0.1691(3) 0.0669(2) 0.3028(2) 0.0320(6) Uani 1 1 d . . .
C32 C -0.3451(4) 0.1090(3) 0.2197(2) 0.0332(8) Uani 1 1 d . . .
H32 H -0.4326 0.1050 0.1815 0.040 Uiso 1 1 calc R . .
C33 C -0.3043(3) 0.0258(3) 0.2470(2) 0.0341(8) Uani 1 1 d . . .
H33 H -0.3576 -0.0475 0.2312 0.041 Uiso 1 1 calc R . .
C34 C -0.0790(4) 0.0040(3) 0.3403(3) 0.0445(9) Uani 1 1 d . . .
H34A H -0.0045 0.0032 0.3017 0.067 Uiso 1 1 calc R . .
H34B H -0.1411 -0.0692 0.3428 0.067 Uiso 1 1 calc R . .
H34C H -0.0313 0.0358 0.4014 0.067 Uiso 1 1 calc R . .
C41 C 0.2773(3) 0.1000(2) 0.1988(2) 0.0301(7) Uani 1 1 d . . .
C42 C 0.2961(4) 0.0362(3) 0.2727(2) 0.0353(8) Uani 1 1 d . . .
C43 C 0.3063(4) -0.0643(3) 0.2462(3) 0.0427(9) Uani 1 1 d . . .
H43 H 0.3155 -0.1106 0.2908 0.051 Uiso 1 1 calc R . .
C44 C 0.3029(4) -0.0992(3) 0.1508(3) 0.0434(9) Uani 1 1 d . . .
H44 H 0.3098 -0.1682 0.1356 0.052 Uiso 1 1 calc R . .
C45 C 0.2899(4) -0.0348(3) 0.0800(3) 0.0379(8) Uani 1 1 d . . .
H45 H 0.2897 -0.0601 0.0191 0.045 Uiso 1 1 calc R . .
C46 C 0.2774(3) 0.0668(3) 0.1012(2) 0.0310(7) Uani 1 1 d . . .
C47 C 0.3157(4) 0.0806(3) 0.3780(3) 0.0416(9) Uani 1 1 d . . .
H47 H 0.2476 0.1237 0.3831 0.050 Uiso 1 1 calc R . .
C48 C 0.4717(4) 0.1563(3) 0.4078(3) 0.0509(10) Uani 1 1 d . . .
H48A H 0.4796 0.1897 0.4693 0.076 Uiso 1 1 calc R . .
H48B H 0.4936 0.2116 0.3664 0.076 Uiso 1 1 calc R . .
H48C H 0.5413 0.1159 0.4065 0.076 Uiso 1 1 calc R . .
C49 C 0.2822(5) -0.0046(4) 0.4472(3) 0.0611(12) Uani 1 1 d . . .
H49A H 0.3542 -0.0431 0.4490 0.092 Uiso 1 1 calc R . .
H49B H 0.1839 -0.0550 0.4283 0.092 Uiso 1 1 calc R . .
H49C H 0.2874 0.0311 0.5075 0.092 Uiso 1 1 calc R . .
C50 C 0.2748(4) 0.1386(3) 0.0218(2) 0.0338(8) Uani 1 1 d . . .
H50 H 0.2598 0.2057 0.0472 0.041 Uiso 1 1 calc R . .
C51 C 0.1521(4) 0.0894(3) -0.0619(2) 0.0403(8) Uani 1 1 d . . .
H51A H 0.1631 0.1389 -0.1084 0.060 Uiso 1 1 calc R . .
H51B H 0.0558 0.0771 -0.0426 0.060 Uiso 1 1 calc R . .
H51C H 0.1610 0.0217 -0.0868 0.060 Uiso 1 1 calc R . .
C52 C 0.4233(4) 0.1705(3) -0.0149(3) 0.0466(9) Uani 1 1 d . . .
H52A H 0.5022 0.2052 0.0350 0.070 Uiso 1 1 calc R . .
H52B H 0.4216 0.2198 -0.0607 0.070 Uiso 1 1 calc R . .
H52C H 0.4399 0.1065 -0.0420 0.070 Uiso 1 1 calc R . .
H1 H -0.368(4) 0.306(2) 0.224(2) 0.032(9) Uiso 1 1 d . . .

loop_
_atom_site_aniso_label
_atom_site_aniso_U_11
_atom_site_aniso_U_22
_atom_site_aniso_U_33
_atom_site_aniso_U_23
_atom_site_aniso_U_13
_atom_site_aniso_U_12
Nb1 0.02426(15) 0.02774(15) 0.03248(17) -0.00037(12) 0.00510(12) 0.00924(12)
Cl1 0.0364(5) 0.0371(4) 0.0546(6) 0.0086(4) 0.0190(4) 0.0122(4)
C1 0.077(4) 0.048(3) 0.113(5) 0.022(3) 0.026(3) 0.014(3)
B1 0.0259(19) 0.0324(19) 0.040(2) 0.0017(17) 0.0074(17) 0.0132(16)
Cl2 0.0290(4) 0.0455(5) 0.0421(5) -0.0071(4) 0.0002(4) 0.0079(4)
Cl3 0.1156(14) 0.1334(15) 0.181(2) 0.0929(15) 0.0833(14) 0.0684(12)
Cl4 0.1120(13) 0.0816(10) 0.1476(16) 0.0422(10) 0.0496(12) 0.0501(10)
N1 0.0227(13) 0.0337(14) 0.0316(15) 0.0029(12) 0.0039(11) 0.0113(11)
S11 0.0259(4) 0.0278(4) 0.0332(4) -0.0006(3) 0.0041(3) 0.0116(3)
N11 0.0230(13) 0.0263(13) 0.0391(16) 0.0006(12) 0.0035(12) 0.0099(11)
C11 0.0225(15) 0.0238(15) 0.0337(18) -0.0029(13) 0.0023(13) 0.0052(12)
N12 0.0303(15) 0.0290(14) 0.0384(16) 0.0036(12) 0.0076(13) 0.0105(12)
C12 0.0315(18) 0.0291(17) 0.049(2) 0.0028(15) 0.0020(16) 0.0122(14)
C13 0.039(2) 0.0312(17) 0.048(2) 0.0096(16) 0.0044(17) 0.0152(15)
C14 0.040(2) 0.042(2) 0.042(2) 0.0092(16) 0.0151(17) 0.0158(17)
S21 0.0283(4) 0.0272(4) 0.0422(5) 0.0019(3) 0.0107(4) 0.0104(3)
N21 0.0273(14) 0.0301(14) 0.0392(16) 0.0005(12) 0.0077(12) 0.0135(12)
C21 0.0288(17) 0.0285(16) 0.0334(18) 0.0016(14) 0.0052(14) 0.0126(14)
N22 0.0359(16) 0.0287(14) 0.0415(17) -0.0039(13) 0.0109(13) 0.0090(12)
C22 0.0336(19) 0.0379(18) 0.045(2) -0.0005(16) 0.0139(16) 0.0161(16)
C23 0.047(2) 0.039(2) 0.046(2) -0.0070(17) 0.0197(18) 0.0132(17)
C24 0.055(2) 0.035(2) 0.052(2) -0.0071(18) 0.014(2) 0.0017(18)
S31 0.0247(4) 0.0328(4) 0.0318(4) -0.0021(3) 0.0044(3) 0.0085(3)
N31 0.0224(13) 0.0307(14) 0.0351(15) 0.0003(12) 0.0060(12) 0.0084(11)
C31 0.0272(16) 0.0321(17) 0.0311(18) 0.0015(14) 0.0115(14) 0.0103(14)
N32 0.0256(14) 0.0287(14) 0.0438(17) 0.0050(12) 0.0095(12) 0.0096(11)
C32 0.0222(16) 0.0321(17) 0.041(2) -0.0028(15) 0.0045(14) 0.0039(14)
C33 0.0231(16) 0.0275(16) 0.048(2) -0.0008(15) 0.0064(15) 0.0032(13)
C34 0.038(2) 0.0353(19) 0.063(3) 0.0102(18) 0.0075(19) 0.0153(16)
C41 0.0204(15) 0.0304(16) 0.0417(19) 0.0047(14) 0.0080(14) 0.0097(13)
C42 0.0246(17) 0.0383(18) 0.047(2) 0.0092(16) 0.0089(15) 0.0132(14)
C43 0.0322(19) 0.0383(19) 0.063(3) 0.0153(18) 0.0094(18) 0.0165(16)
C44 0.0306(18) 0.0267(17) 0.070(3) -0.0052(18) 0.0036(18) 0.0075(15)
C45 0.0265(17) 0.0351(18) 0.051(2) -0.0065(16) 0.0048(16) 0.0102(15)
C46 0.0203(15) 0.0312(16) 0.041(2) -0.0022(14) 0.0025(14) 0.0094(13)
C47 0.040(2) 0.050(2) 0.044(2) 0.0162(18) 0.0133(17) 0.0237(18)
C48 0.048(2) 0.064(3) 0.043(2) 0.003(2) 0.0041(19) 0.023(2)
C49 0.063(3) 0.076(3) 0.062(3) 0.035(2) 0.026(2) 0.036(2)
C50 0.0329(18) 0.0342(17) 0.0351(19) -0.0040(15) 0.0080(15) 0.0120(15)
C51 0.0342(19) 0.044(2) 0.045(2) 0.0000(17) 0.0059(17) 0.0161(16)
C52 0.0310(19) 0.053(2) 0.050(2) 0.0042(19) 0.0072(17) 0.0050(17)

loop_
_atom_type_symbol
_atom_type_description
_atom_type_scat_dispersion_real
_atom_type_scat_dispersion_imag
_atom_type_scat_source
C C 0.0033 0.0016 'International Tables Vol C Tables 4.2.6.8 and 6.1.1.4'
H H 0.0000 0.0000 'International Tables Vol C Tables 4.2.6.8 and 6.1.1.4'
B B 0.0013 0.0007 'International Tables Vol C Tables 4.2.6.8 and 6.1.1.4'
N N 0.0061 0.0033 'International Tables Vol C Tables 4.2.6.8 and 6.1.1.4'
S S 0.1246 0.1234 'International Tables Vol C Tables 4.2.6.8 and 6.1.1.4'
Cl Cl 0.1484 0.1585 'International Tables Vol C Tables 4.2.6.8 and 6.1.1.4'
Nb Nb -2.0727 0.6215 'International Tables Vol C Tables 4.2.6.8 and 6.1.1.4'

loop_
_exptl_crystal_face_index_h
_exptl_crystal_face_index_k
_exptl_crystal_face_index_l
_exptl_crystal_face_perp_dist
1 0 0 0.040
-1 0 0 0.040
0 1 0 0.000
0 -1 0 0.060
0 0 1 0.050
0 0 -1 0.050

loop_
_geom_angle_atom_site_label_1
_geom_angle_atom_site_label_2
_geom_angle_atom_site_label_3
_geom_angle
_geom_angle_site_symmetry_1
_geom_angle_site_symmetry_3
_geom_angle_publ_flag
N1 Nb1 Cl1 97.21(9) . . ?
N1 Nb1 Cl2 101.97(9) . . ?
Cl1 Nb1 Cl2 100.02(4) . . ?
N1 Nb1 S11 81.89(9) . . ?
Cl1 Nb1 S11 94.69(4) . . ?
Cl2 Nb1 S11 164.14(3) . . ?
N1 Nb1 S31 99.60(9) . . ?
Cl1 Nb1 S31 162.98(3) . . ?
Cl2 Nb1 S31 73.88(4) . . ?
S11 Nb1 S31 90.34(3) . . ?
N1 Nb1 S21 167.45(9) . . ?
Cl1 Nb1 S21 77.93(4) . . ?
Cl2 Nb1 S21 90.33(4) . . ?
S11 Nb1 S21 86.94(4) . . ?
S31 Nb1 S21 86.13(4) . . ?
Cl4 C1 Cl3 111.0(3) . . ?
N31 B1 N21 112.1(3) . . ?
N31 B1 N11 111.1(3) . . ?
N21 B1 N11 113.4(3) . . ?
C41 N1 Nb1 169.5(2) . . ?
C11 S11 Nb1 111.35(11) . . ?
C11 N11 C12 104.8(3) . . ?
C11 N11 B1 131.7(3) . . ?
C12 N11 B1 123.2(3) . . ?
N11 C11 N12 110.4(3) . . ?
N11 C11 S11 127.4(3) . . ?
N12 C11 S11 122.2(2) . . ?
C13 N12 C11 108.4(3) . . ?
C13 N12 C14 124.1(3) . . ?
C11 N12 C14 127.5(3) . . ?
C13 C12 N11 110.9(3) . . ?
N12 C13 C12 105.5(3) . . ?
C21 S21 Nb1 112.13(11) . . ?
C21 N21 C22 107.4(3) . . ?
C21 N21 B1 129.9(3) . . ?
C22 N21 B1 122.4(3) . . ?
N21 C21 N22 106.7(3) . . ?
N21 C21 S21 129.3(2) . . ?
N22 C21 S21 123.9(2) . . ?
C21 N22 C23 111.1(3) . . ?
C21 N22 C24 124.8(3) . . ?
C23 N22 C24 124.0(3) . . ?
C23 C22 N21 110.1(3) . . ?
C22 C23 N22 104.7(3) . . ?
C31 S31 Nb1 103.60(11) . . ?
C31 N31 C32 108.4(3) . . ?
C31 N31 B1 133.0(3) . . ?
C32 N31 B1 118.2(3) . . ?
N32 C31 N31 107.7(3) . . ?
N32 C31 S31 122.9(3) . . ?
N31 C31 S31 129.4(2) . . ?
C31 N32 C33 108.6(3) . . ?
C31 N32 C34 125.4(3) . . ?
C33 N32 C34 125.6(3) . . ?
C33 C32 N31 107.7(3) . . ?
C32 C33 N32 107.6(3) . . ?
N1 C41 C42 115.3(3) . . ?
N1 C41 C46 120.3(3) . . ?
C42 C41 C46 124.4(3) . . ?
C43 C42 C41 115.1(3) . . ?
C43 C42 C47 121.7(3) . . ?
C41 C42 C47 123.0(3) . . ?
C42 C43 C44 121.1(3) . . ?
C45 C44 C43 123.0(3) . . ?
C46 C45 C44 119.2(3) . . ?
C45 C46 C41 117.0(3) . . ?
C45 C46 C50 117.4(3) . . ?
C41 C46 C50 125.5(3) . . ?
C48 C47 C49 108.2(3) . . ?
C48 C47 C42 109.8(3) . . ?
C49 C47 C42 116.8(3) . . ?
C52 C50 C46 111.1(3) . . ?
C52 C50 C51 107.1(3) . . ?
C46 C50 C51 116.1(3) . . ?

loop_
_geom_bond_atom_site_label_1
_geom_bond_atom_site_label_2
_geom_bond_distance
_geom_bond_site_symmetry_2
_geom_bond_publ_flag
Nb1 N1 1.784(3) . ?
Nb1 Cl1 2.4738(13) . ?
Nb1 Cl2 2.5250(13) . ?
Nb1 S11 2.5446(14) . ?
Nb1 S31 2.6930(12) . ?
Nb1 S21 2.7099(10) . ?
C1 Cl4 1.745(5) . ?
C1 Cl3 1.791(6) . ?
B1 N31 1.568(5) . ?
B1 N21 1.582(5) . ?
B1 N11 1.639(5) . ?
N1 C41 1.402(4) . ?
S11 C11 1.741(3) . ?
N11 C11 1.368(4) . ?
N11 C12 1.418(4) . ?
C11 N12 1.411(4) . ?
N12 C13 1.386(4) . ?
N12 C14 1.509(4) . ?
C12 C13 1.406(5) . ?
S21 C21 1.764(3) . ?
N21 C21 1.352(4) . ?
N21 C22 1.442(4) . ?
C21 N22 1.395(4) . ?
N22 C23 1.406(5) . ?
N22 C24 1.464(4) . ?
C22 C23 1.353(5) . ?
S31 C31 1.750(3) . ?
N31 C31 1.370(4) . ?
N31 C32 1.393(4) . ?
C31 N32 1.351(4) . ?
N32 C33 1.401(4) . ?
N32 C34 1.467(4) . ?
C32 C33 1.349(5) . ?
C41 C42 1.462(5) . ?
C41 C46 1.498(5) . ?
C42 C43 1.399(5) . ?
C42 C47 1.614(5) . ?
C43 C44 1.467(6) . ?
C44 C45 1.420(5) . ?
C45 C46 1.406(4) . ?
C46 C50 1.573(5) . ?
C47 C48 1.535(5) . ?
C47 C49 1.571(5) . ?
C50 C52 1.552(5) . ?
C50 C51 1.574(5) . ?
